data_7127878
loop_
_publ_author_name
'Guo, Shu-Ting'
'Cui, Peng-Fei'
'Yuan, Run-Ze'
'Jin, Guo-Xin'

_publ_section_title
;
 Transition metal-mediated B(4)-H hydroxylation/halogenation of
 o-carboranes bearing a 2-pyridylsulfenyl ligand.
;
_journal_issue 19
_journal_name_full 'Chemical communications (Cambridge, England)'
_journal_page_first 2412
_journal_page_last 2415
_journal_paper_doi 10.1039/d0cc08290b
_journal_volume 57
_journal_year 2021
_chemical_formula_sum 'C17 H29 B10 Cl Ir N S'
_chemical_formula_weight 615.22
_space_group_crystal_system orthorhombic
_space_group_IT_number 19
_space_group_name_Hall 'P 2ac 2ab'
_space_group_name_H-M_alt 'P 21 21 21'
_atom_sites_solution_hydrogens mixed
_audit_creation_method SHELXL-2016/6
_audit_update_record
;
2020-10-18 deposited with the CCDC.	2021-01-29 downloaded from the CCDC.
;
_cell_angle_alpha 90
_cell_angle_beta 90
_cell_angle_gamma 90
_cell_formula_units_Z 4
_cell_length_a 8.7616(3)
_cell_length_b 14.8923(7)
_cell_length_c 18.1794(8)
_cell_measurement_reflns_used 9173
_cell_measurement_temperature 173(2)
_cell_measurement_theta_max 26.29
_cell_measurement_theta_min 2.63
_cell_volume 2372.05(17)
_computing_cell_refinement 'Bruker SAINT'
_computing_data_collection 'Bruker APEX2'
_computing_data_reduction 'Bruker SAINT'
_computing_molecular_graphics 'Bruker SHELXTL'
_computing_publication_material 'Bruker SHELXTL'
_computing_structure_refinement 'SHELXL-2016/6 (Sheldrick, 2016)'
_computing_structure_solution 'SHELXT 2018/2 (Sheldrick, 2018)'
_diffrn_ambient_temperature 173(2)
_diffrn_measured_fraction_theta_full 0.999
_diffrn_measured_fraction_theta_max 0.999
_diffrn_measurement_device_type 'Bruker APEX-II CCD'
_diffrn_measurement_method '\f and \w scans'
_diffrn_radiation_type MoK\a
_diffrn_radiation_wavelength 0.71073
_diffrn_reflns_av_R_equivalents 0.0731
_diffrn_reflns_av_unetI/netI 0.0487
_diffrn_reflns_Laue_measured_fraction_full 0.999
_diffrn_reflns_Laue_measured_fraction_max 0.999
_diffrn_reflns_limit_h_max 10
_diffrn_reflns_limit_h_min -10
_diffrn_reflns_limit_k_max 18
_diffrn_reflns_limit_k_min -17
_diffrn_reflns_limit_l_max 22
_diffrn_reflns_limit_l_min -22
_diffrn_reflns_number 25220
_diffrn_reflns_point_group_measured_fraction_full 1.000
_diffrn_reflns_point_group_measured_fraction_max 0.999
_diffrn_reflns_theta_full 25.242
_diffrn_reflns_theta_max 26.396
_diffrn_reflns_theta_min 2.581
_exptl_absorpt_coefficient_mu 5.836
_exptl_absorpt_correction_T_max 0.745
_exptl_absorpt_correction_T_min 0.500
_exptl_absorpt_correction_type multi-scan
_exptl_absorpt_process_details sadabs
_exptl_crystal_colour orange
_exptl_crystal_density_diffrn 1.723
_exptl_crystal_description block
_exptl_crystal_F_000 1192
_exptl_crystal_size_max 0.210
_exptl_crystal_size_mid 0.180
_exptl_crystal_size_min 0.150
_refine_diff_density_max 0.578
_refine_diff_density_min -1.209
_refine_diff_density_rms 0.103
_refine_ls_abs_structure_details
; 
 Refined as an inversion twin. 
;
_refine_ls_abs_structure_Flack 0.471(9)
_refine_ls_extinction_method none
_refine_ls_goodness_of_fit_ref 1.035
_refine_ls_hydrogen_treatment mixed
_refine_ls_matrix_type full
_refine_ls_number_parameters 290
_refine_ls_number_reflns 4855
_refine_ls_number_restraints 2
_refine_ls_restrained_S_all 1.035
_refine_ls_R_factor_all 0.0290
_refine_ls_R_factor_gt 0.0256
_refine_ls_shift/su_max 0.001
_refine_ls_shift/su_mean 0.000
_refine_ls_structure_factor_coef Fsqd
_refine_ls_weighting_details 'w=1/[\s^2^(Fo^2^)+(0.0050P)^2^+0.3320P] where P=(Fo^2^+2Fc^2^)/3'
_refine_ls_weighting_scheme calc
_refine_ls_wR_factor_gt 0.0495
_refine_ls_wR_factor_ref 0.0505
_reflns_Friedel_coverage 0.762
_reflns_Friedel_fraction_full 1.000
_reflns_Friedel_fraction_max 1.000
_reflns_number_gt 4576
_reflns_number_total 4855
_reflns_threshold_expression 'I > 2\s(I)'
_cod_data_source_file d0cc08290b2.cif
_cod_data_source_block mo_200604d_a
_cod_depositor_comments 'Adding full bibliography for 7127874--7127881.cif.'
_cod_original_cell_volume 2372.06(17)
_cod_database_code 7127878
_shelx_shelxl_version_number 2016/6
_shelx_space_group_comment
; 
The symmetry employed for this shelxl refinement is uniquely defined 
by the following loop, which should always be used as a source of 
symmetry information in preference to the above space-group names. 
They are only intended as comments. 
;
_shelx_estimated_absorpt_t_min 0.374
_shelx_estimated_absorpt_t_max 0.475

loop_
_space_group_symop_operation_xyz
'x, y, z'
'-x+1/2, -y, z+1/2'
'-x, y+1/2, -z+1/2'
'x+1/2, -y+1/2, -z'

loop_
_atom_site_label
_atom_site_type_symbol
_atom_site_fract_x
_atom_site_fract_y
_atom_site_fract_z
_atom_site_U_iso_or_equiv
_atom_site_adp_type
_atom_site_occupancy
_atom_site_site_symmetry_order
_atom_site_calc_flag
_atom_site_refinement_flags_posn
_atom_site_refinement_flags_adp
_atom_site_refinement_flags_occupancy
_atom_site_disorder_assembly
_atom_site_disorder_group
Ir1 Ir 0.46760(3) 0.61150(2) 0.32326(2) 0.01765(7) Uani 1 1 d . . . . .
Cl1 Cl 0.57482(18) 0.46409(10) 0.31113(10) 0.0252(4) Uani 1 1 d . . . . .
S1 S 0.1872(2) 0.68792(13) 0.19584(10) 0.0299(5) Uani 1 1 d . . . . .
N1 N 0.2576(6) 0.5533(4) 0.2923(3) 0.0218(13) Uani 1 1 d . . . . .
C1 C 0.3660(8) 0.6645(5) 0.1524(4) 0.0227(17) Uani 1 1 d . . . . .
C2 C 0.5034(7) 0.7340(4) 0.1679(4) 0.0225(16) Uani 1 1 d D . . . .
H2 H 0.482(7) 0.785(4) 0.204(3) 0.025(18) Uiso 1 1 d D . . . .
B3 B 0.5157(9) 0.6294(5) 0.2132(4) 0.0207(18) Uani 1 1 d . . . . .
B4 B 0.4315(9) 0.5612(6) 0.1395(5) 0.022(2) Uani 1 1 d . . . . .
H4 H 0.368207 0.498815 0.155337 0.027 Uiso 1 1 calc R U . . .
B5 B 0.3691(10) 0.6279(6) 0.0637(4) 0.028(2) Uani 1 1 d . . . . .
H5 H 0.266693 0.609348 0.030077 0.034 Uiso 1 1 calc R U . . .
B6 B 0.4104(10) 0.7404(6) 0.0852(4) 0.0269(19) Uani 1 1 d . . . . .
H6 H 0.335184 0.797160 0.067277 0.032 Uiso 1 1 calc R U . . .
B7 B 0.6751(9) 0.6835(5) 0.1657(4) 0.0210(17) Uani 1 1 d . . . . .
H7 H 0.777122 0.703846 0.198886 0.025 Uiso 1 1 calc R U . . .
B8 B 0.6319(9) 0.5700(6) 0.1453(5) 0.0234(19) Uani 1 1 d . . . . .
H8 H 0.704534 0.512604 0.164306 0.028 Uiso 1 1 calc R U . . .
B9 B 0.5443(10) 0.5688(6) 0.0577(4) 0.0276(18) Uani 1 1 d . . . . .
H9 H 0.559806 0.510532 0.019471 0.033 Uiso 1 1 calc R U . . .
B10 B 0.5286(10) 0.6806(6) 0.0239(4) 0.0310(18) Uani 1 1 d . . . . .
H10 H 0.533092 0.697081 -0.036138 0.037 Uiso 1 1 calc R U . . .
B11 B 0.6113(10) 0.7513(6) 0.0914(4) 0.0248(18) Uani 1 1 d . . . . .
H11 H 0.670057 0.815530 0.076516 0.030 Uiso 1 1 calc R U . . .
B12 B 0.6930(10) 0.6442(6) 0.0746(5) 0.026(2) Uani 1 1 d . . . . .
H12 H 0.807267 0.636489 0.047621 0.031 Uiso 1 1 calc R U . . .
C3 C 0.1546(7) 0.5869(5) 0.2444(4) 0.0244(17) Uani 1 1 d . . . . .
C4 C 0.0141(9) 0.5455(5) 0.2325(4) 0.0368(19) Uani 1 1 d . . . . .
H4A H -0.055115 0.569159 0.197287 0.044 Uiso 1 1 calc R U . . .
C5 C -0.0234(9) 0.4704(5) 0.2723(5) 0.041(2) Uani 1 1 d . . . . .
H5A H -0.120532 0.443015 0.266192 0.050 Uiso 1 1 calc R U . . .
C6 C 0.0796(7) 0.4353(5) 0.3205(5) 0.0360(17) Uani 1 1 d . . . . .
H6A H 0.056596 0.382833 0.348005 0.043 Uiso 1 1 calc R U . . .
C7 C 0.2177(8) 0.4779(5) 0.3281(5) 0.0301(16) Uani 1 1 d . . . . .
H7A H 0.290009 0.452381 0.360983 0.036 Uiso 1 1 calc R U . . .
C8 C 0.5687(9) 0.7342(5) 0.3671(4) 0.0255(19) Uani 1 1 d . . . . .
C9 C 0.4085(9) 0.7337(5) 0.3809(4) 0.0297(18) Uani 1 1 d D . . . .
C10 C 0.3767(8) 0.6632(5) 0.4329(4) 0.0268(17) Uani 1 1 d D . . . .
C11 C 0.5115(8) 0.6169(5) 0.4474(3) 0.0250(16) Uani 1 1 d . . . . .
C12 C 0.6320(8) 0.6574(5) 0.4037(4) 0.0243(16) Uani 1 1 d . . . . .
C13 C 0.6605(10) 0.8064(5) 0.3310(4) 0.042(2) Uani 1 1 d . . . . .
H13A H 0.690035 0.851291 0.367721 0.063 Uiso 1 1 calc R U . . .
H13B H 0.599271 0.835085 0.292491 0.063 Uiso 1 1 calc R U . . .
H13C H 0.752328 0.780040 0.309059 0.063 Uiso 1 1 calc R U . . .
C14 C 0.3013(10) 0.8087(6) 0.3602(4) 0.049(3) Uani 1 1 d . . . . .
H14A H 0.308256 0.856822 0.396855 0.073 Uiso 1 1 calc R U . . .
H14B H 0.196506 0.785816 0.358577 0.073 Uiso 1 1 calc R U . . .
H14C H 0.329476 0.832306 0.311758 0.073 Uiso 1 1 calc R U . . .
C15 C 0.2204(8) 0.6430(6) 0.4623(5) 0.047(2) Uani 1 1 d . . . . .
H15A H 0.147349 0.640746 0.421504 0.070 Uiso 1 1 calc R U . . .
H15B H 0.189964 0.690102 0.496955 0.070 Uiso 1 1 calc R U . . .
H15C H 0.221750 0.584898 0.487614 0.070 Uiso 1 1 calc R U . . .
C16 C 0.5318(11) 0.5368(5) 0.4962(4) 0.0382(19) Uani 1 1 d . . . . .
H16A H 0.431493 0.514411 0.511554 0.057 Uiso 1 1 calc R U . . .
H16B H 0.590973 0.553912 0.539742 0.057 Uiso 1 1 calc R U . . .
H16C H 0.586038 0.489567 0.469277 0.057 Uiso 1 1 calc R U . . .
C17 C 0.7969(8) 0.6324(6) 0.4069(4) 0.039(2) Uani 1 1 d . . . . .
H17A H 0.848379 0.653293 0.362249 0.058 Uiso 1 1 calc R U . . .
H17B H 0.806490 0.566939 0.410596 0.058 Uiso 1 1 calc R U . . .
H17C H 0.844144 0.660405 0.450062 0.058 Uiso 1 1 calc R U . . .

loop_
_atom_site_aniso_label
_atom_site_aniso_U_11
_atom_site_aniso_U_22
_atom_site_aniso_U_33
_atom_site_aniso_U_23
_atom_site_aniso_U_13
_atom_site_aniso_U_12
Ir1 0.02186(11) 0.01478(11) 0.01629(11) 0.00232(12) -0.00147(12) 0.00111(12)
Cl1 0.0289(9) 0.0166(8) 0.0300(10) 0.0033(7) -0.0002(7) 0.0029(6)
S1 0.0241(9) 0.0321(11) 0.0336(12) 0.0080(9) -0.0010(7) 0.0083(8)
N1 0.020(3) 0.024(3) 0.022(3) 0.003(3) 0.003(2) 0.001(2)
C1 0.025(4) 0.022(4) 0.021(4) 0.004(3) -0.006(3) -0.001(3)
C2 0.036(4) 0.011(3) 0.021(3) 0.005(3) -0.003(3) -0.001(3)
B3 0.023(4) 0.012(4) 0.027(4) 0.006(3) -0.004(3) -0.001(3)
B4 0.026(6) 0.015(4) 0.026(5) -0.005(4) 0.002(3) 0.000(3)
B5 0.047(6) 0.023(5) 0.015(4) -0.004(4) -0.007(4) -0.002(4)
B6 0.035(4) 0.028(5) 0.018(4) 0.007(4) -0.006(4) 0.001(4)
B7 0.024(4) 0.020(4) 0.019(4) -0.002(4) 0.003(3) -0.003(3)
B8 0.026(5) 0.018(4) 0.026(5) 0.002(4) 0.004(3) 0.005(3)
B9 0.035(4) 0.027(4) 0.021(4) -0.004(3) 0.004(4) 0.002(4)
B10 0.038(4) 0.035(5) 0.020(4) 0.000(4) -0.004(4) -0.005(5)
B11 0.037(5) 0.022(5) 0.015(4) 0.005(3) 0.004(4) 0.002(4)
B12 0.027(5) 0.026(5) 0.025(5) 0.001(4) 0.003(4) 0.000(4)
C3 0.020(3) 0.028(4) 0.026(4) 0.002(3) 0.001(3) 0.002(3)
C4 0.025(4) 0.045(5) 0.040(5) 0.000(4) -0.002(3) -0.002(4)
C5 0.017(3) 0.048(5) 0.059(5) -0.001(4) -0.002(4) -0.009(4)
C6 0.030(4) 0.033(4) 0.045(5) 0.004(4) 0.011(4) -0.010(3)
C7 0.030(4) 0.031(4) 0.029(4) 0.004(4) 0.000(4) -0.003(3)
C8 0.046(6) 0.017(4) 0.013(4) -0.006(3) -0.004(3) -0.007(3)
C9 0.048(4) 0.025(4) 0.016(4) -0.006(3) 0.001(3) 0.008(4)
C10 0.031(4) 0.030(4) 0.019(4) -0.007(3) 0.003(3) 0.003(3)
C11 0.039(4) 0.024(3) 0.011(3) 0.000(3) -0.006(3) -0.006(4)
C12 0.026(4) 0.023(4) 0.024(4) 0.001(3) -0.006(3) -0.006(3)
C13 0.081(6) 0.026(4) 0.019(4) -0.003(4) -0.005(4) -0.020(4)
C14 0.085(7) 0.034(5) 0.027(5) -0.004(4) -0.002(4) 0.034(5)
C15 0.040(5) 0.061(7) 0.039(5) -0.009(5) 0.010(4) 0.001(4)
C16 0.058(5) 0.030(4) 0.027(4) 0.009(3) -0.015(4) -0.006(5)
C17 0.033(4) 0.045(6) 0.039(5) -0.010(4) -0.013(3) -0.003(4)

loop_
_atom_type_symbol
_atom_type_description
_atom_type_scat_dispersion_real
_atom_type_scat_dispersion_imag
_atom_type_scat_source
C C 0.0033 0.0016 'International Tables Vol C Tables 4.2.6.8 and 6.1.1.4'
H H 0.0000 0.0000 'International Tables Vol C Tables 4.2.6.8 and 6.1.1.4'
B B 0.0013 0.0007 'International Tables Vol C Tables 4.2.6.8 and 6.1.1.4'
Cl Cl 0.1484 0.1585 'International Tables Vol C Tables 4.2.6.8 and 6.1.1.4'
Ir Ir -1.4442 7.9887 'International Tables Vol C Tables 4.2.6.8 and 6.1.1.4'
N N 0.0061 0.0033 'International Tables Vol C Tables 4.2.6.8 and 6.1.1.4'
S S 0.1246 0.1234 'International Tables Vol C Tables 4.2.6.8 and 6.1.1.4'

loop_
_geom_angle_atom_site_label_1
_geom_angle_atom_site_label_2
_geom_angle_atom_site_label_3
_geom_angle
_geom_angle_site_symmetry_1
_geom_angle_site_symmetry_3
_geom_angle_publ_flag
B3 Ir1 N1 88.4(3) . . ?
B3 Ir1 C9 114.2(3) . . ?
N1 Ir1 C9 105.4(3) . . ?
B3 Ir1 C12 118.6(3) . . ?
N1 Ir1 C12 152.9(2) . . ?
C9 Ir1 C12 64.3(3) . . ?
B3 Ir1 C8 99.4(3) . . ?
N1 Ir1 C8 142.7(3) . . ?
C9 Ir1 C8 38.3(3) . . ?
C12 Ir1 C8 38.6(3) . . ?
B3 Ir1 C10 151.1(3) . . ?
N1 Ir1 C10 93.9(2) . . ?
C9 Ir1 C10 37.7(3) . . ?
C12 Ir1 C10 62.3(3) . . ?
C8 Ir1 C10 62.6(3) . . ?
B3 Ir1 C11 156.5(2) . . ?
N1 Ir1 C11 115.0(2) . . ?
C9 Ir1 C11 62.2(3) . . ?
C12 Ir1 C11 37.9(2) . . ?
C8 Ir1 C11 62.8(3) . . ?
C10 Ir1 C11 35.5(2) . . ?
B3 Ir1 Cl1 87.1(2) . . ?
N1 Ir1 Cl1 86.61(16) . . ?
C9 Ir1 Cl1 155.3(2) . . ?
C12 Ir1 Cl1 95.2(2) . . ?
C8 Ir1 Cl1 129.9(2) . . ?
C10 Ir1 Cl1 121.8(2) . . ?
C11 Ir1 Cl1 93.27(19) . . ?
C3 S1 C1 101.3(3) . . ?
C7 N1 C3 116.6(6) . . ?
C7 N1 Ir1 116.2(5) . . ?
C3 N1 Ir1 127.0(5) . . ?
C2 C1 B4 111.2(5) . . ?
C2 C1 B5 111.0(6) . . ?
B4 C1 B5 64.1(5) . . ?
C2 C1 B6 62.0(4) . . ?
B4 C1 B6 115.7(6) . . ?
B5 C1 B6 62.0(5) . . ?
C2 C1 S1 116.9(5) . . ?
B4 C1 S1 123.1(5) . . ?
B5 C1 S1 119.6(5) . . ?
B6 C1 S1 112.7(5) . . ?
C2 C1 B3 62.2(4) . . ?
B4 C1 B3 64.1(5) . . ?
B5 C1 B3 118.6(6) . . ?
B6 C1 B3 117.9(5) . . ?
S1 C1 B3 115.2(5) . . ?
C1 C2 B7 112.1(5) . . ?
C1 C2 B11 111.6(5) . . ?
B7 C2 B11 63.4(4) . . ?
C1 C2 B6 61.8(4) . . ?
B7 C2 B6 115.5(6) . . ?
B11 C2 B6 62.5(5) . . ?
C1 C2 B3 63.9(4) . . ?
B7 C2 B3 64.0(4) . . ?
B11 C2 B3 118.8(5) . . ?
B6 C2 B3 119.2(5) . . ?
C1 C2 H2 117(4) . . ?
B7 C2 H2 121(4) . . ?
B11 C2 H2 121(4) . . ?
B6 C2 H2 116(4) . . ?
B3 C2 H2 111(4) . . ?
C2 B3 C1 53.9(4) . . ?
C2 B3 B7 55.8(4) . . ?
C1 B3 B7 98.0(5) . . ?
C2 B3 B8 98.4(5) . . ?
C1 B3 B8 97.6(5) . . ?
B7 B3 B8 57.9(4) . . ?
C2 B3 B4 97.1(5) . . ?
C1 B3 B4 54.4(4) . . ?
B7 B3 B4 101.9(5) . . ?
B8 B3 B4 57.5(4) . . ?
C2 B3 Ir1 123.7(5) . . ?
C1 B3 Ir1 119.1(5) . . ?
B7 B3 Ir1 132.2(5) . . ?
B8 B3 Ir1 134.9(5) . . ?
B4 B3 Ir1 123.7(5) . . ?
C1 B4 B8 105.5(6) . . ?
C1 B4 B5 59.1(5) . . ?
B8 B4 B5 108.1(7) . . ?
C1 B4 B9 104.5(6) . . ?
B8 B4 B9 59.7(5) . . ?
B5 B4 B9 59.5(5) . . ?
C1 B4 B3 61.5(4) . . ?
B8 B4 B3 61.0(5) . . ?
B5 B4 B3 112.3(6) . . ?
B9 B4 B3 110.5(6) . . ?
C1 B4 H4 124.2 . . ?
B8 B4 H4 122.6 . . ?
B5 B4 H4 120.6 . . ?
B9 B4 H4 122.6 . . ?
B3 B4 H4 118.1 . . ?
C1 B5 B6 59.2(4) . . ?
C1 B5 B10 105.0(6) . . ?
B6 B5 B10 60.2(5) . . ?
C1 B5 B9 103.3(6) . . ?
B6 B5 B9 108.0(6) . . ?
B10 B5 B9 60.5(5) . . ?
C1 B5 B4 56.7(4) . . ?
B6 B5 B4 107.2(6) . . ?
B10 B5 B4 108.8(6) . . ?
B9 B5 B4 60.3(5) . . ?
C1 B5 H5 125.7 . . ?
B6 B5 H5 121.4 . . ?
B10 B5 H5 121.5 . . ?
B9 B5 H5 122.5 . . ?
B4 B5 H5 122.0 . . ?
C1 B6 C2 56.2(4) . . ?
C1 B6 B5 58.8(5) . . ?
C2 B6 B5 103.9(6) . . ?
C1 B6 B10 104.6(6) . . ?
C2 B6 B10 104.3(6) . . ?
B5 B6 B10 59.9(5) . . ?
C1 B6 B11 103.9(6) . . ?
C2 B6 B11 58.4(4) . . ?
B5 B6 B11 107.8(7) . . ?
B10 B6 B11 60.1(5) . . ?
C1 B6 H6 125.0 . . ?
C2 B6 H6 125.2 . . ?
B5 B6 H6 122.2 . . ?
B10 B6 H6 122.9 . . ?
B11 B6 H6 122.3 . . ?
C2 B7 B12 104.5(6) . . ?
C2 B7 B8 103.9(5) . . ?
B12 B7 B8 60.4(5) . . ?
C2 B7 B11 58.8(4) . . ?
B12 B7 B11 60.1(5) . . ?
B8 B7 B11 108.4(6) . . ?
C2 B7 B3 60.2(4) . . ?
B12 B7 B3 111.4(6) . . ?
B8 B7 B3 61.0(4) . . ?
B11 B7 B3 111.6(5) . . ?
C2 B7 H7 125.5 . . ?
B12 B7 H7 121.6 . . ?
B8 B7 H7 122.8 . . ?
B11 B7 H7 120.5 . . ?
B3 B7 H7 118.3 . . ?
B4 B8 B9 60.9(5) . . ?
B4 B8 B7 107.2(6) . . ?
B9 B8 B7 106.9(6) . . ?
B4 B8 B12 107.6(7) . . ?
B9 B8 B12 59.0(5) . . ?
B7 B8 B12 59.6(5) . . ?
B4 B8 B3 61.4(5) . . ?
B9 B8 B3 111.8(6) . . ?
B7 B8 B3 61.0(4) . . ?
B12 B8 B3 110.8(6) . . ?
B4 B8 H8 121.9 . . ?
B9 B8 H8 121.1 . . ?
B7 B8 H8 122.8 . . ?
B12 B8 H8 121.7 . . ?
B3 B8 H8 118.5 . . ?
B12 B9 B8 60.8(5) . . ?
B12 B9 B5 108.4(6) . . ?
B8 B9 B5 108.4(6) . . ?
B12 B9 B10 61.1(5) . . ?
B8 B9 B10 109.6(6) . . ?
B5 B9 B10 59.3(5) . . ?
B12 B9 B4 107.9(6) . . ?
B8 B9 B4 59.5(4) . . ?
B5 B9 B4 60.1(5) . . ?
B10 B9 B4 107.6(6) . . ?
B12 B9 H9 121.1 . . ?
B8 B9 H9 121.0 . . ?
B5 B9 H9 121.8 . . ?
B10 B9 H9 121.3 . . ?
B4 B9 H9 122.3 . . ?
B5 B10 B6 59.9(5) . . ?
B5 B10 B11 107.8(6) . . ?
B6 B10 B11 60.2(5) . . ?
B5 B10 B9 60.2(5) . . ?
B6 B10 B9 107.5(6) . . ?
B11 B10 B9 106.6(6) . . ?
B5 B10 B12 107.0(6) . . ?
B6 B10 B12 107.5(6) . . ?
B11 B10 B12 59.7(5) . . ?
B9 B10 B12 58.5(5) . . ?
B5 B10 H10 121.8 . . ?
B6 B10 H10 121.7 . . ?
B11 B10 H10 122.0 . . ?
B9 B10 H10 122.6 . . ?
B12 B10 H10 122.6 . . ?
C2 B11 B10 104.4(6) . . ?
C2 B11 B6 59.1(4) . . ?
B10 B11 B6 59.7(5) . . ?
C2 B11 B12 103.3(5) . . ?
B10 B11 B12 60.8(5) . . ?
B6 B11 B12 108.0(7) . . ?
C2 B11 B7 57.8(4) . . ?
B10 B11 B7 108.5(6) . . ?
B6 B11 B7 108.0(6) . . ?
B12 B11 B7 59.6(5) . . ?
C2 B11 H11 125.6 . . ?
B10 B11 H11 121.9 . . ?
B6 B11 H11 121.3 . . ?
B12 B11 H11 122.7 . . ?
B7 B11 H11 121.6 . . ?
B9 B12 B7 108.1(6) . . ?
B9 B12 B11 107.9(6) . . ?
B7 B12 B11 60.3(5) . . ?
B9 B12 B8 60.2(5) . . ?
B7 B12 B8 60.0(5) . . ?
B11 B12 B8 108.2(6) . . ?
B9 B12 B10 60.4(5) . . ?
B7 B12 B10 108.1(6) . . ?
B11 B12 B10 59.5(5) . . ?
B8 B12 B10 108.5(6) . . ?
B9 B12 H12 121.6 . . ?
B7 B12 H12 121.6 . . ?
B11 B12 H12 121.9 . . ?
B8 B12 H12 121.5 . . ?
B10 B12 H12 121.6 . . ?
N1 C3 C4 121.7(7) . . ?
N1 C3 S1 122.0(5) . . ?
C4 C3 S1 116.3(6) . . ?
C5 C4 C3 119.4(7) . . ?
C5 C4 H4A 120.3 . . ?
C3 C4 H4A 120.3 . . ?
C6 C5 C4 119.5(7) . . ?
C6 C5 H5A 120.2 . . ?
C4 C5 H5A 120.2 . . ?
C5 C6 C7 118.2(7) . . ?
C5 C6 H6A 120.9 . . ?
C7 C6 H6A 120.9 . . ?
N1 C7 C6 124.5(7) . . ?
N1 C7 H7A 117.8 . . ?
C6 C7 H7A 117.8 . . ?
C9 C8 C12 107.1(7) . . ?
C9 C8 C13 127.7(7) . . ?
C12 C8 C13 124.7(7) . . ?
C9 C8 Ir1 70.1(4) . . ?
C12 C8 Ir1 70.0(4) . . ?
C13 C8 Ir1 131.3(5) . . ?
C8 C9 C10 108.1(7) . . ?
C8 C9 C14 124.4(8) . . ?
C10 C9 C14 125.7(7) . . ?
C8 C9 Ir1 71.6(4) . . ?
C10 C9 Ir1 75.6(4) . . ?
C14 C9 Ir1 130.7(5) . . ?
C11 C10 C9 108.7(6) . . ?
C11 C10 C15 127.4(7) . . ?
C9 C10 C15 123.8(7) . . ?
C11 C10 Ir1 72.7(4) . . ?
C9 C10 Ir1 66.7(4) . . ?
C15 C10 Ir1 124.2(5) . . ?
C10 C11 C12 107.9(6) . . ?
C10 C11 C16 127.4(7) . . ?
C12 C11 C16 124.7(7) . . ?
C10 C11 Ir1 71.8(4) . . ?
C12 C11 Ir1 66.3(3) . . ?
C16 C11 Ir1 125.1(5) . . ?
C8 C12 C11 107.7(6) . . ?
C8 C12 C17 126.2(7) . . ?
C11 C12 C17 125.3(7) . . ?
C8 C12 Ir1 71.4(4) . . ?
C11 C12 Ir1 75.8(4) . . ?
C17 C12 Ir1 126.3(5) . . ?
C8 C13 H13A 109.5 . . ?
C8 C13 H13B 109.5 . . ?
H13A C13 H13B 109.5 . . ?
C8 C13 H13C 109.5 . . ?
H13A C13 H13C 109.5 . . ?
H13B C13 H13C 109.5 . . ?
C9 C14 H14A 109.5 . . ?
C9 C14 H14B 109.5 . . ?
H14A C14 H14B 109.5 . . ?
C9 C14 H14C 109.5 . . ?
H14A C14 H14C 109.5 . . ?
H14B C14 H14C 109.5 . . ?
C10 C15 H15A 109.5 . . ?
C10 C15 H15B 109.5 . . ?
H15A C15 H15B 109.5 . . ?
C10 C15 H15C 109.5 . . ?
H15A C15 H15C 109.5 . . ?
H15B C15 H15C 109.5 . . ?
C11 C16 H16A 109.5 . . ?
C11 C16 H16B 109.5 . . ?
H16A C16 H16B 109.5 . . ?
C11 C16 H16C 109.5 . . ?
H16A C16 H16C 109.5 . . ?
H16B C16 H16C 109.5 . . ?
C12 C17 H17A 109.5 . . ?
C12 C17 H17B 109.5 . . ?
H17A C17 H17B 109.5 . . ?
C12 C17 H17C 109.5 . . ?
H17A C17 H17C 109.5 . . ?
H17B C17 H17C 109.5 . . ?

loop_
_geom_bond_atom_site_label_1
_geom_bond_atom_site_label_2
_geom_bond_distance
_geom_bond_site_symmetry_2
_geom_bond_publ_flag
Ir1 B3 2.062(8) . ?
Ir1 N1 2.110(6) . ?
Ir1 C9 2.163(7) . ?
Ir1 C12 2.164(7) . ?
Ir1 C8 2.182(7) . ?
Ir1 C10 2.281(7) . ?
Ir1 C11 2.292(6) . ?
Ir1 Cl1 2.3980(15) . ?
S1 C3 1.767(7) . ?
S1 C1 1.789(7) . ?
N1 C7 1.343(9) . ?
N1 C3 1.351(8) . ?
C1 C2 1.612(9) . ?
C1 B4 1.659(11) . ?
C1 B5 1.703(10) . ?
C1 B6 1.709(11) . ?
C1 B3 1.793(10) . ?
C2 B7 1.682(10) . ?
C2 B11 1.701(10) . ?
C2 B6 1.713(10) . ?
C2 B3 1.765(9) . ?
C2 H2 1.02(5) . ?
B3 B7 1.829(11) . ?
B3 B8 1.829(11) . ?
B3 B4 1.836(12) . ?
B4 B8 1.764(10) . ?
B4 B5 1.785(12) . ?
B4 B9 1.789(11) . ?
B4 H4 1.1200 . ?
B5 B6 1.758(12) . ?
B5 B10 1.758(12) . ?
B5 B9 1.774(12) . ?
B5 H5 1.1200 . ?
B6 B10 1.763(12) . ?
B6 B11 1.771(13) . ?
B6 H6 1.1200 . ?
B7 B12 1.765(12) . ?
B7 B8 1.772(12) . ?
B7 B11 1.777(11) . ?
B7 H7 1.1200 . ?
B8 B9 1.767(12) . ?
B8 B12 1.778(12) . ?
B8 H8 1.1200 . ?
B9 B12 1.747(12) . ?
B9 B10 1.780(12) . ?
B9 H9 1.1200 . ?
B10 B11 1.771(11) . ?
B10 B12 1.793(12) . ?
B10 H10 1.1200 . ?
B11 B12 1.775(12) . ?
B11 H11 1.1200 . ?
B12 H12 1.1200 . ?
C3 C4 1.393(10) . ?
C4 C5 1.372(10) . ?
C4 H4A 0.9500 . ?
C5 C6 1.362(11) . ?
C5 H5A 0.9500 . ?
C6 C7 1.374(9) . ?
C6 H6A 0.9500 . ?
C7 H7A 0.9500 . ?
C8 C9 1.426(11) . ?
C8 C12 1.435(10) . ?
C8 C13 1.494(10) . ?
C9 C10 1.439(10) . ?
C9 C14 1.508(10) . ?
C10 C11 1.393(10) . ?
C10 C15 1.501(10) . ?
C11 C12 1.452(9) . ?
C11 C16 1.497(9) . ?
C12 C17 1.494(9) . ?
C13 H13A 0.9800 . ?
C13 H13B 0.9800 . ?
C13 H13C 0.9800 . ?
C14 H14A 0.9800 . ?
C14 H14B 0.9800 . ?
C14 H14C 0.9800 . ?
C15 H15A 0.9800 . ?
C15 H15B 0.9800 . ?
C15 H15C 0.9800 . ?
C16 H16A 0.9800 . ?
C16 H16B 0.9800 . ?
C16 H16C 0.9800 . ?
C17 H17A 0.9800 . ?
C17 H17B 0.9800 . ?
C17 H17C 0.9800 . ?

loop_
_geom_torsion_atom_site_label_1
_geom_torsion_atom_site_label_2
_geom_torsion_atom_site_label_3
_geom_torsion_atom_site_label_4
_geom_torsion
_geom_torsion_site_symmetry_1
_geom_torsion_site_symmetry_2
_geom_torsion_site_symmetry_3
_geom_torsion_site_symmetry_4
_geom_torsion_publ_flag
C3 S1 C1 C2 -124.2(5) . . . . ?
C3 S1 C1 B4 20.3(7) . . . . ?
C3 S1 C1 B5 97.1(6) . . . . ?
C3 S1 C1 B6 166.8(5) . . . . ?
C3 S1 C1 B3 -54.1(5) . . . . ?
B4 C1 C2 B7 0.7(8) . . . . ?
B5 C1 C2 B7 -68.7(7) . . . . ?
B6 C1 C2 B7 -108.0(6) . . . . ?
S1 C1 C2 B7 149.3(5) . . . . ?
B3 C1 C2 B7 43.5(5) . . . . ?
B4 C1 C2 B11 69.7(7) . . . . ?
B5 C1 C2 B11 0.3(7) . . . . ?
B6 C1 C2 B11 -39.0(6) . . . . ?
S1 C1 C2 B11 -141.8(5) . . . . ?
B3 C1 C2 B11 112.5(6) . . . . ?
B4 C1 C2 B6 108.7(7) . . . . ?
B5 C1 C2 B6 39.3(6) . . . . ?
S1 C1 C2 B6 -102.8(6) . . . . ?
B3 C1 C2 B6 151.5(6) . . . . ?
B4 C1 C2 B3 -42.8(6) . . . . ?
B5 C1 C2 B3 -112.2(6) . . . . ?
B6 C1 C2 B3 -151.5(6) . . . . ?
S1 C1 C2 B3 105.8(5) . . . . ?
B7 C2 B3 C1 -134.8(6) . . . . ?
B11 C2 B3 C1 -101.5(6) . . . . ?
B6 C2 B3 C1 -28.8(6) . . . . ?
C1 C2 B3 B7 134.8(6) . . . . ?
B11 C2 B3 B7 33.3(6) . . . . ?
B6 C2 B3 B7 106.0(7) . . . . ?
C1 C2 B3 B8 93.3(5) . . . . ?
B7 C2 B3 B8 -41.5(5) . . . . ?
B11 C2 B3 B8 -8.2(7) . . . . ?
B6 C2 B3 B8 64.5(7) . . . . ?
C1 C2 B3 B4 35.2(5) . . . . ?
B7 C2 B3 B4 -99.6(6) . . . . ?
B11 C2 B3 B4 -66.3(7) . . . . ?
B6 C2 B3 B4 6.4(8) . . . . ?
C1 C2 B3 Ir1 -103.7(6) . . . . ?
B7 C2 B3 Ir1 121.5(6) . . . . ?
B11 C2 B3 Ir1 154.7(5) . . . . ?
B6 C2 B3 Ir1 -132.5(6) . . . . ?
B4 C1 B3 C2 135.2(6) . . . . ?
B5 C1 B3 C2 100.0(6) . . . . ?
B6 C1 B3 C2 28.5(6) . . . . ?
S1 C1 B3 C2 -108.5(6) . . . . ?
C2 C1 B3 B7 -36.3(5) . . . . ?
B4 C1 B3 B7 98.9(5) . . . . ?
B5 C1 B3 B7 63.7(7) . . . . ?
B6 C1 B3 B7 -7.9(7) . . . . ?
S1 C1 B3 B7 -144.8(5) . . . . ?
C2 C1 B3 B8 -94.9(5) . . . . ?
B4 C1 B3 B8 40.4(5) . . . . ?
B5 C1 B3 B8 5.2(7) . . . . ?
B6 C1 B3 B8 -66.4(7) . . . . ?
S1 C1 B3 B8 156.7(5) . . . . ?
C2 C1 B3 B4 -135.2(6) . . . . ?
B5 C1 B3 B4 -35.2(6) . . . . ?
B6 C1 B3 B4 -106.8(7) . . . . ?
S1 C1 B3 B4 116.3(6) . . . . ?
C2 C1 B3 Ir1 112.3(5) . . . . ?
B4 C1 B3 Ir1 -112.4(6) . . . . ?
B5 C1 B3 Ir1 -147.6(5) . . . . ?
B6 C1 B3 Ir1 140.8(5) . . . . ?
S1 C1 B3 Ir1 3.9(7) . . . . ?
C2 C1 B4 B8 -1.8(8) . . . . ?
B5 C1 B4 B8 102.1(7) . . . . ?
B6 C1 B4 B8 66.3(8) . . . . ?
S1 C1 B4 B8 -148.1(5) . . . . ?
B3 C1 B4 B8 -43.7(6) . . . . ?
C2 C1 B4 B5 -103.9(6) . . . . ?
B6 C1 B4 B5 -35.7(6) . . . . ?
S1 C1 B4 B5 109.9(6) . . . . ?
B3 C1 B4 B5 -145.8(6) . . . . ?
C2 C1 B4 B9 -63.8(7) . . . . ?
B5 C1 B4 B9 40.1(6) . . . . ?
B6 C1 B4 B9 4.4(8) . . . . ?
S1 C1 B4 B9 149.9(5) . . . . ?
B3 C1 B4 B9 -105.7(6) . . . . ?
C2 C1 B4 B3 41.9(5) . . . . ?
B5 C1 B4 B3 145.8(6) . . . . ?
B6 C1 B4 B3 110.1(6) . . . . ?
S1 C1 B4 B3 -104.4(6) . . . . ?
C2 B3 B4 C1 -35.0(4) . . . . ?
B7 B3 B4 C1 -91.4(5) . . . . ?
B8 B3 B4 C1 -130.4(6) . . . . ?
Ir1 B3 B4 C1 104.0(6) . . . . ?
C2 B3 B4 B8 95.5(6) . . . . ?
C1 B3 B4 B8 130.4(6) . . . . ?
B7 B3 B4 B8 39.0(5) . . . . ?
Ir1 B3 B4 B8 -125.6(6) . . . . ?
C2 B3 B4 B5 -3.5(7) . . . . ?
C1 B3 B4 B5 31.4(6) . . . . ?
B7 B3 B4 B5 -60.0(7) . . . . ?
B8 B3 B4 B5 -99.0(7) . . . . ?
Ir1 B3 B4 B5 135.4(5) . . . . ?
C2 B3 B4 B9 60.9(7) . . . . ?
C1 B3 B4 B9 95.8(6) . . . . ?
B7 B3 B4 B9 4.4(7) . . . . ?
B8 B3 B4 B9 -34.6(5) . . . . ?
Ir1 B3 B4 B9 -160.2(5) . . . . ?
C2 C1 B5 B6 -39.3(6) . . . . ?
B4 C1 B5 B6 -143.4(6) . . . . ?
S1 C1 B5 B6 101.6(6) . . . . ?
B3 C1 B5 B6 -108.2(7) . . . . ?
C2 C1 B5 B10 1.3(8) . . . . ?
B4 C1 B5 B10 -102.9(6) . . . . ?
B6 C1 B5 B10 40.6(6) . . . . ?
S1 C1 B5 B10 142.1(5) . . . . ?
B3 C1 B5 B10 -67.7(7) . . . . ?
C2 C1 B5 B9 63.9(7) . . . . ?
B4 C1 B5 B9 -40.2(5) . . . . ?
B6 C1 B5 B9 103.2(6) . . . . ?
S1 C1 B5 B9 -155.2(5) . . . . ?
B3 C1 B5 B9 -5.0(8) . . . . ?
C2 C1 B5 B4 104.1(6) . . . . ?
B6 C1 B5 B4 143.4(6) . . . . ?
S1 C1 B5 B4 -115.0(6) . . . . ?
B3 C1 B5 B4 35.2(6) . . . . ?
B8 B4 B5 C1 -97.6(7) . . . . ?
B9 B4 B5 C1 -133.7(6) . . . . ?
B3 B4 B5 C1 -32.3(6) . . . . ?
C1 B4 B5 B6 32.4(5) . . . . ?
B8 B4 B5 B6 -65.3(8) . . . . ?
B9 B4 B5 B6 -101.3(7) . . . . ?
B3 B4 B5 B6 0.1(9) . . . . ?
C1 B4 B5 B10 96.0(6) . . . . ?
B8 B4 B5 B10 -1.7(8) . . . . ?
B9 B4 B5 B10 -37.7(6) . . . . ?
B3 B4 B5 B10 63.7(8) . . . . ?
C1 B4 B5 B9 133.7(6) . . . . ?
B8 B4 B5 B9 36.0(6) . . . . ?
B3 B4 B5 B9 101.4(7) . . . . ?
B4 C1 B6 C2 -101.5(6) . . . . ?
B5 C1 B6 C2 -138.0(6) . . . . ?
S1 C1 B6 C2 109.4(5) . . . . ?
B3 C1 B6 C2 -28.5(6) . . . . ?
C2 C1 B6 B5 138.0(6) . . . . ?
B4 C1 B6 B5 36.5(6) . . . . ?
S1 C1 B6 B5 -112.6(6) . . . . ?
B3 C1 B6 B5 109.5(7) . . . . ?
C2 C1 B6 B10 97.6(6) . . . . ?
B4 C1 B6 B10 -3.8(8) . . . . ?
B5 C1 B6 B10 -40.3(5) . . . . ?
S1 C1 B6 B10 -152.9(5) . . . . ?
B3 C1 B6 B10 69.1(7) . . . . ?
C2 C1 B6 B11 35.4(5) . . . . ?
B4 C1 B6 B11 -66.1(8) . . . . ?
B5 C1 B6 B11 -102.6(7) . . . . ?
S1 C1 B6 B11 144.8(5) . . . . ?
B3 C1 B6 B11 6.9(8) . . . . ?
B7 C2 B6 C1 102.6(6) . . . . ?
B11 C2 B6 C1 138.7(6) . . . . ?
B3 C2 B6 C1 29.4(6) . . . . ?
C1 C2 B6 B5 -36.2(5) . . . . ?
B7 C2 B6 B5 66.4(7) . . . . ?
B11 C2 B6 B5 102.6(7) . . . . ?
B3 C2 B6 B5 -6.7(8) . . . . ?
C1 C2 B6 B10 -98.1(6) . . . . ?
B7 C2 B6 B10 4.4(8) . . . . ?
B11 C2 B6 B10 40.6(5) . . . . ?
B3 C2 B6 B10 -68.7(7) . . . . ?
C1 C2 B6 B11 -138.7(6) . . . . ?
B7 C2 B6 B11 -36.1(6) . . . . ?
B3 C2 B6 B11 -109.3(7) . . . . ?
B10 B5 B6 C1 -133.6(6) . . . . ?
B9 B5 B6 C1 -95.1(6) . . . . ?
B4 B5 B6 C1 -31.4(5) . . . . ?
C1 B5 B6 C2 35.0(5) . . . . ?
B10 B5 B6 C2 -98.6(6) . . . . ?
B9 B5 B6 C2 -60.1(7) . . . . ?
B4 B5 B6 C2 3.5(8) . . . . ?
C1 B5 B6 B10 133.6(6) . . . . ?
B9 B5 B6 B10 38.5(5) . . . . ?
B4 B5 B6 B10 102.2(6) . . . . ?
C1 B5 B6 B11 95.8(6) . . . . ?
B10 B5 B6 B11 -37.8(5) . . . . ?
B9 B5 B6 B11 0.7(7) . . . . ?
B4 B5 B6 B11 64.4(7) . . . . ?
C1 C2 B7 B12 63.2(7) . . . . ?
B11 C2 B7 B12 -40.8(5) . . . . ?
B6 C2 B7 B12 -5.0(7) . . . . ?
B3 C2 B7 B12 106.7(6) . . . . ?
C1 C2 B7 B8 0.7(7) . . . . ?
B11 C2 B7 B8 -103.3(6) . . . . ?
B6 C2 B7 B8 -67.5(7) . . . . ?
B3 C2 B7 B8 44.2(5) . . . . ?
C1 C2 B7 B11 104.0(6) . . . . ?
B6 C2 B7 B11 35.8(6) . . . . ?
B3 C2 B7 B11 147.5(6) . . . . ?
C1 C2 B7 B3 -43.5(5) . . . . ?
B11 C2 B7 B3 -147.5(6) . . . . ?
B6 C2 B7 B3 -111.6(6) . . . . ?
C1 B3 B7 C2 35.4(4) . . . . ?
B8 B3 B7 C2 129.4(6) . . . . ?
B4 B3 B7 C2 90.5(5) . . . . ?
Ir1 B3 B7 C2 -106.8(6) . . . . ?
C2 B3 B7 B12 -94.9(6) . . . . ?
C1 B3 B7 B12 -59.5(6) . . . . ?
B8 B3 B7 B12 34.5(5) . . . . ?
B4 B3 B7 B12 -4.3(7) . . . . ?
Ir1 B3 B7 B12 158.3(5) . . . . ?
C2 B3 B7 B8 -129.4(6) . . . . ?
C1 B3 B7 B8 -94.0(5) . . . . ?
B4 B3 B7 B8 -38.8(5) . . . . ?
Ir1 B3 B7 B8 123.8(7) . . . . ?
C2 B3 B7 B11 -29.7(5) . . . . ?
C1 B3 B7 B11 5.7(7) . . . . ?
B8 B3 B7 B11 99.7(6) . . . . ?
B4 B3 B7 B11 60.8(7) . . . . ?
Ir1 B3 B7 B11 -136.5(6) . . . . ?
C1 B4 B8 B9 -98.0(6) . . . . ?
B5 B4 B8 B9 -36.0(6) . . . . ?
B3 B4 B8 B9 -141.9(6) . . . . ?
C1 B4 B8 B7 2.2(8) . . . . ?
B5 B4 B8 B7 64.2(8) . . . . ?
B9 B4 B8 B7 100.2(6) . . . . ?
B3 B4 B8 B7 -41.8(5) . . . . ?
C1 B4 B8 B12 -60.6(8) . . . . ?
B5 B4 B8 B12 1.4(8) . . . . ?
B9 B4 B8 B12 37.4(6) . . . . ?
B3 B4 B8 B12 -104.6(6) . . . . ?
C1 B4 B8 B3 44.0(5) . . . . ?
B5 B4 B8 B3 106.0(6) . . . . ?
B9 B4 B8 B3 141.9(6) . . . . ?
C2 B7 B8 B4 -1.8(8) . . . . ?
B12 B7 B8 B4 -100.7(7) . . . . ?
B11 B7 B8 B4 -63.1(8) . . . . ?
B3 B7 B8 B4 42.0(6) . . . . ?
C2 B7 B8 B9 62.2(7) . . . . ?
B12 B7 B8 B9 -36.7(5) . . . . ?
B11 B7 B8 B9 0.9(8) . . . . ?
B3 B7 B8 B9 106.0(6) . . . . ?
C2 B7 B8 B12 98.9(6) . . . . ?
B11 B7 B8 B12 37.6(5) . . . . ?
B3 B7 B8 B12 142.7(6) . . . . ?
C2 B7 B8 B3 -43.7(5) . . . . ?
B12 B7 B8 B3 -142.7(6) . . . . ?
B11 B7 B8 B3 -105.1(6) . . . . ?
C2 B3 B8 B4 -93.1(6) . . . . ?
C1 B3 B8 B4 -38.6(5) . . . . ?
B7 B3 B8 B4 -133.3(6) . . . . ?
Ir1 B3 B8 B4 107.1(7) . . . . ?
C2 B3 B8 B9 -57.6(7) . . . . ?
C1 B3 B8 B9 -3.2(7) . . . . ?
B7 B3 B8 B9 -97.9(6) . . . . ?
B4 B3 B8 B9 35.5(6) . . . . ?
Ir1 B3 B8 B9 142.5(6) . . . . ?
C2 B3 B8 B7 40.3(5) . . . . ?
C1 B3 B8 B7 94.7(5) . . . . ?
B4 B3 B8 B7 133.3(6) . . . . ?
Ir1 B3 B8 B7 -119.6(7) . . . . ?
C2 B3 B8 B12 6.2(7) . . . . ?
C1 B3 B8 B12 60.7(7) . . . . ?
B7 B3 B8 B12 -34.0(6) . . . . ?
B4 B3 B8 B12 99.3(7) . . . . ?
Ir1 B3 B8 B12 -153.6(6) . . . . ?
B4 B8 B9 B12 137.6(7) . . . . ?
B7 B8 B9 B12 37.0(6) . . . . ?
B3 B8 B9 B12 101.9(7) . . . . ?
B4 B8 B9 B5 36.3(6) . . . . ?
B7 B8 B9 B5 -64.3(7) . . . . ?
B12 B8 B9 B5 -101.2(6) . . . . ?
B3 B8 B9 B5 0.7(8) . . . . ?
B4 B8 B9 B10 99.4(7) . . . . ?
B7 B8 B9 B10 -1.2(8) . . . . ?
B12 B8 B9 B10 -38.2(6) . . . . ?
B3 B8 B9 B10 63.7(8) . . . . ?
B7 B8 B9 B4 -100.6(6) . . . . ?
B12 B8 B9 B4 -137.6(7) . . . . ?
B3 B8 B9 B4 -35.7(5) . . . . ?
C1 B5 B9 B12 -62.1(7) . . . . ?
B6 B5 B9 B12 -0.5(7) . . . . ?
B10 B5 B9 B12 37.8(5) . . . . ?
B4 B5 B9 B12 -100.5(6) . . . . ?
C1 B5 B9 B8 2.4(8) . . . . ?
B6 B5 B9 B8 63.9(7) . . . . ?
B10 B5 B9 B8 102.3(6) . . . . ?
B4 B5 B9 B8 -36.0(6) . . . . ?
C1 B5 B9 B10 -99.9(6) . . . . ?
B6 B5 B9 B10 -38.4(5) . . . . ?
B4 B5 B9 B10 -138.3(6) . . . . ?
C1 B5 B9 B4 38.4(5) . . . . ?
B6 B5 B9 B4 99.9(6) . . . . ?
B10 B5 B9 B4 138.3(6) . . . . ?
C1 B4 B9 B12 61.5(7) . . . . ?
B8 B4 B9 B12 -38.2(6) . . . . ?
B5 B4 B9 B12 101.4(6) . . . . ?
B3 B4 B9 B12 -3.1(8) . . . . ?
C1 B4 B9 B8 99.7(6) . . . . ?
B5 B4 B9 B8 139.6(7) . . . . ?
B3 B4 B9 B8 35.2(5) . . . . ?
C1 B4 B9 B5 -39.9(5) . . . . ?
B8 B4 B9 B5 -139.6(7) . . . . ?
B3 B4 B9 B5 -104.4(6) . . . . ?
C1 B4 B9 B10 -3.0(8) . . . . ?
B8 B4 B9 B10 -102.8(7) . . . . ?
B5 B4 B9 B10 36.9(6) . . . . ?
B3 B4 B9 B10 -67.6(7) . . . . ?
C1 B5 B10 B6 -40.1(5) . . . . ?
B9 B5 B10 B6 -137.1(6) . . . . ?
B4 B5 B10 B6 -99.5(6) . . . . ?
C1 B5 B10 B11 -2.3(8) . . . . ?
B6 B5 B10 B11 37.8(6) . . . . ?
B9 B5 B10 B11 -99.3(6) . . . . ?
B4 B5 B10 B11 -61.7(8) . . . . ?
C1 B5 B10 B9 97.0(6) . . . . ?
B6 B5 B10 B9 137.1(6) . . . . ?
B4 B5 B10 B9 37.6(6) . . . . ?
C1 B5 B10 B12 60.6(7) . . . . ?
B6 B5 B10 B12 100.7(6) . . . . ?
B9 B5 B10 B12 -36.4(5) . . . . ?
B4 B5 B10 B12 1.2(8) . . . . ?
C1 B6 B10 B5 39.8(5) . . . . ?
C2 B6 B10 B5 98.0(6) . . . . ?
B11 B6 B10 B5 137.7(6) . . . . ?
C1 B6 B10 B11 -97.9(6) . . . . ?
C2 B6 B10 B11 -39.7(5) . . . . ?
B5 B6 B10 B11 -137.7(6) . . . . ?
C1 B6 B10 B9 1.5(7) . . . . ?
C2 B6 B10 B9 59.7(7) . . . . ?
B5 B6 B10 B9 -38.3(6) . . . . ?
B11 B6 B10 B9 99.5(6) . . . . ?
C1 B6 B10 B12 -60.1(7) . . . . ?
C2 B6 B10 B12 -1.9(7) . . . . ?
B5 B6 B10 B12 -99.9(6) . . . . ?
B11 B6 B10 B12 37.8(6) . . . . ?
B12 B9 B10 B5 -138.3(6) . . . . ?
B8 B9 B10 B5 -100.3(6) . . . . ?
B4 B9 B10 B5 -37.2(6) . . . . ?
B12 B9 B10 B6 -100.2(6) . . . . ?
B8 B9 B10 B6 -62.2(8) . . . . ?
B5 B9 B10 B6 38.1(5) . . . . ?
B4 B9 B10 B6 0.9(8) . . . . ?
B12 B9 B10 B11 -37.0(6) . . . . ?
B8 B9 B10 B11 1.1(8) . . . . ?
B5 B9 B10 B11 101.4(6) . . . . ?
B4 B9 B10 B11 64.1(8) . . . . ?
B8 B9 B10 B12 38.0(6) . . . . ?
B5 B9 B10 B12 138.3(6) . . . . ?
B4 B9 B10 B12 101.1(6) . . . . ?
C1 C2 B11 B10 -1.7(7) . . . . ?
B7 C2 B11 B10 103.0(6) . . . . ?
B6 C2 B11 B10 -40.4(5) . . . . ?
B3 C2 B11 B10 69.6(7) . . . . ?
C1 C2 B11 B6 38.7(6) . . . . ?
B7 C2 B11 B6 143.4(6) . . . . ?
B3 C2 B11 B6 110.0(7) . . . . ?
C1 C2 B11 B12 -64.5(7) . . . . ?
B7 C2 B11 B12 40.3(5) . . . . ?
B6 C2 B11 B12 -103.2(7) . . . . ?
B3 C2 B11 B12 6.8(8) . . . . ?
C1 C2 B11 B7 -104.7(6) . . . . ?
B6 C2 B11 B7 -143.4(6) . . . . ?
B3 C2 B11 B7 -33.5(6) . . . . ?
B5 B10 B11 C2 2.4(7) . . . . ?
B6 B10 B11 C2 40.1(5) . . . . ?
B9 B10 B11 C2 -60.9(7) . . . . ?
B12 B10 B11 C2 -97.3(6) . . . . ?
B5 B10 B11 B6 -37.7(6) . . . . ?
B9 B10 B11 B6 -101.0(7) . . . . ?
B12 B10 B11 B6 -137.4(6) . . . . ?
B5 B10 B11 B12 99.7(6) . . . . ?
B6 B10 B11 B12 137.4(6) . . . . ?
B9 B10 B11 B12 36.4(6) . . . . ?
B5 B10 B11 B7 62.8(7) . . . . ?
B6 B10 B11 B7 100.5(6) . . . . ?
B9 B10 B11 B7 -0.5(8) . . . . ?
B12 B10 B11 B7 -36.9(5) . . . . ?
C1 B6 B11 C2 -34.4(5) . . . . ?
B5 B6 B11 C2 -95.7(6) . . . . ?
B10 B6 B11 C2 -133.4(6) . . . . ?
C1 B6 B11 B10 99.0(6) . . . . ?
C2 B6 B11 B10 133.4(6) . . . . ?
B5 B6 B11 B10 37.7(5) . . . . ?
C1 B6 B11 B12 60.6(7) . . . . ?
C2 B6 B11 B12 95.0(6) . . . . ?
B5 B6 B11 B12 -0.7(8) . . . . ?
B10 B6 B11 B12 -38.4(6) . . . . ?
C1 B6 B11 B7 -2.4(8) . . . . ?
C2 B6 B11 B7 32.0(5) . . . . ?
B5 B6 B11 B7 -63.7(7) . . . . ?
B10 B6 B11 B7 -101.4(6) . . . . ?
B12 B7 B11 C2 133.2(6) . . . . ?
B8 B7 B11 C2 95.5(6) . . . . ?
B3 B7 B11 C2 30.1(5) . . . . ?
C2 B7 B11 B10 -95.7(6) . . . . ?
B12 B7 B11 B10 37.5(6) . . . . ?
B8 B7 B11 B10 -0.2(8) . . . . ?
B3 B7 B11 B10 -65.6(7) . . . . ?
C2 B7 B11 B6 -32.5(5) . . . . ?
B12 B7 B11 B6 100.7(7) . . . . ?
B8 B7 B11 B6 63.0(7) . . . . ?
B3 B7 B11 B6 -2.4(8) . . . . ?
C2 B7 B11 B12 -133.2(6) . . . . ?
B8 B7 B11 B12 -37.7(6) . . . . ?
B3 B7 B11 B12 -103.0(6) . . . . ?
B8 B9 B12 B7 -37.4(6) . . . . ?
B5 B9 B12 B7 63.9(7) . . . . ?
B10 B9 B12 B7 100.9(6) . . . . ?
B4 B9 B12 B7 0.2(8) . . . . ?
B8 B9 B12 B11 -101.1(6) . . . . ?
B5 B9 B12 B11 0.1(7) . . . . ?
B10 B9 B12 B11 37.2(5) . . . . ?
B4 B9 B12 B11 -63.5(7) . . . . ?
B5 B9 B12 B8 101.3(6) . . . . ?
B10 B9 B12 B8 138.3(6) . . . . ?
B4 B9 B12 B8 37.6(6) . . . . ?
B8 B9 B12 B10 -138.3(6) . . . . ?
B5 B9 B12 B10 -37.0(5) . . . . ?
B4 B9 B12 B10 -100.7(6) . . . . ?
C2 B7 B12 B9 -60.5(7) . . . . ?
B8 B7 B12 B9 37.5(6) . . . . ?
B11 B7 B12 B9 -100.6(6) . . . . ?
B3 B7 B12 B9 2.7(8) . . . . ?
C2 B7 B12 B11 40.1(5) . . . . ?
B8 B7 B12 B11 138.1(6) . . . . ?
B3 B7 B12 B11 103.4(6) . . . . ?
C2 B7 B12 B8 -98.0(5) . . . . ?
B11 B7 B12 B8 -138.1(6) . . . . ?
B3 B7 B12 B8 -34.8(5) . . . . ?
C2 B7 B12 B10 3.3(7) . . . . ?
B8 B7 B12 B10 101.3(6) . . . . ?
B11 B7 B12 B10 -36.8(6) . . . . ?
B3 B7 B12 B10 66.6(7) . . . . ?
C2 B11 B12 B9 61.8(7) . . . . ?
B10 B11 B12 B9 -37.6(5) . . . . ?
B6 B11 B12 B9 0.3(8) . . . . ?
B7 B11 B12 B9 101.1(6) . . . . ?
C2 B11 B12 B7 -39.3(5) . . . . ?
B10 B11 B12 B7 -138.6(6) . . . . ?
B6 B11 B12 B7 -100.8(6) . . . . ?
C2 B11 B12 B8 -1.9(7) . . . . ?
B10 B11 B12 B8 -101.2(6) . . . . ?
B6 B11 B12 B8 -63.3(7) . . . . ?
B7 B11 B12 B8 37.5(6) . . . . ?
C2 B11 B12 B10 99.3(6) . . . . ?
B6 B11 B12 B10 37.9(6) . . . . ?
B7 B11 B12 B10 138.6(6) . . . . ?
B4 B8 B12 B9 -38.2(6) . . . . ?
B7 B8 B12 B9 -138.2(6) . . . . ?
B3 B8 B12 B9 -103.6(6) . . . . ?
B4 B8 B12 B7 100.0(7) . . . . ?
B9 B8 B12 B7 138.2(6) . . . . ?
B3 B8 B12 B7 34.6(5) . . . . ?
B4 B8 B12 B11 62.4(8) . . . . ?
B9 B8 B12 B11 100.6(6) . . . . ?
B7 B8 B12 B11 -37.6(6) . . . . ?
B3 B8 B12 B11 -3.0(8) . . . . ?
B4 B8 B12 B10 -0.7(8) . . . . ?
B9 B8 B12 B10 37.5(6) . . . . ?
B7 B8 B12 B10 -100.6(6) . . . . ?
B3 B8 B12 B10 -66.1(7) . . . . ?
B5 B10 B12 B9 37.1(5) . . . . ?
B6 B10 B12 B9 100.1(6) . . . . ?
B11 B10 B12 B9 138.1(6) . . . . ?
B5 B10 B12 B7 -63.9(7) . . . . ?
B6 B10 B12 B7 -0.9(8) . . . . ?
B11 B10 B12 B7 37.1(5) . . . . ?
B9 B10 B12 B7 -101.0(6) . . . . ?
B5 B10 B12 B11 -101.0(6) . . . . ?
B6 B10 B12 B11 -38.0(6) . . . . ?
B9 B10 B12 B11 -138.1(6) . . . . ?
B5 B10 B12 B8 -0.4(8) . . . . ?
B6 B10 B12 B8 62.7(7) . . . . ?
B11 B10 B12 B8 100.7(6) . . . . ?
B9 B10 B12 B8 -37.5(6) . . . . ?
C7 N1 C3 C4 0.0(10) . . . . ?
Ir1 N1 C3 C4 -175.0(5) . . . . ?
C7 N1 C3 S1 177.5(5) . . . . ?
Ir1 N1 C3 S1 2.5(9) . . . . ?
C1 S1 C3 N1 55.1(6) . . . . ?
C1 S1 C3 C4 -127.3(6) . . . . ?
N1 C3 C4 C5 2.2(11) . . . . ?
S1 C3 C4 C5 -175.4(6) . . . . ?
C3 C4 C5 C6 -2.6(12) . . . . ?
C4 C5 C6 C7 0.9(13) . . . . ?
C3 N1 C7 C6 -1.8(11) . . . . ?
Ir1 N1 C7 C6 173.7(6) . . . . ?
C5 C6 C7 N1 1.4(13) . . . . ?
C12 C8 C9 C10 6.8(8) . . . . ?
C13 C8 C9 C10 -165.2(7) . . . . ?
Ir1 C8 C9 C10 67.4(5) . . . . ?
C12 C8 C9 C14 172.3(7) . . . . ?
C13 C8 C9 C14 0.2(12) . . . . ?
Ir1 C8 C9 C14 -127.2(7) . . . . ?
C12 C8 C9 Ir1 -60.5(5) . . . . ?
C13 C8 C9 Ir1 127.4(8) . . . . ?
C8 C9 C10 C11 -3.9(9) . . . . ?
C14 C9 C10 C11 -169.1(7) . . . . ?
Ir1 C9 C10 C11 60.8(5) . . . . ?
C8 C9 C10 C15 178.6(7) . . . . ?
C14 C9 C10 C15 13.4(12) . . . . ?
Ir1 C9 C10 C15 -116.6(7) . . . . ?
C8 C9 C10 Ir1 -64.7(5) . . . . ?
C14 C9 C10 Ir1 130.1(8) . . . . ?
C9 C10 C11 C12 -0.6(8) . . . . ?
C15 C10 C11 C12 176.7(7) . . . . ?
Ir1 C10 C11 C12 56.6(5) . . . . ?
C9 C10 C11 C16 -177.9(7) . . . . ?
C15 C10 C11 C16 -0.6(12) . . . . ?
Ir1 C10 C11 C16 -120.7(7) . . . . ?
C9 C10 C11 Ir1 -57.1(5) . . . . ?
C15 C10 C11 Ir1 120.2(8) . . . . ?
C9 C8 C12 C11 -7.2(8) . . . . ?
C13 C8 C12 C11 165.2(7) . . . . ?
Ir1 C8 C12 C11 -67.8(5) . . . . ?
C9 C8 C12 C17 -177.5(7) . . . . ?
C13 C8 C12 C17 -5.2(12) . . . . ?
Ir1 C8 C12 C17 121.8(7) . . . . ?
C9 C8 C12 Ir1 60.6(5) . . . . ?
C13 C8 C12 Ir1 -127.0(7) . . . . ?
C10 C11 C12 C8 4.8(8) . . . . ?
C16 C11 C12 C8 -177.8(6) . . . . ?
Ir1 C11 C12 C8 64.8(5) . . . . ?
C10 C11 C12 C17 175.3(7) . . . . ?
C16 C11 C12 C17 -7.3(11) . . . . ?
Ir1 C11 C12 C17 -124.7(8) . . . . ?
C10 C11 C12 Ir1 -60.0(5) . . . . ?
C16 C11 C12 Ir1 117.4(7) . . . . ?
